data_4319679
loop_
_publ_author_name
'Shigeyuki Nagasato'
'Ikuko Katsuki'
'Yuri Motoda'
'Yukinari Sunatsuki'
'Naohide Matsumoto'
'Masaaki Kojima'

_publ_contact_author_address
;
Department of Chemistry, Faculty of Science, Kumamoto University, 
Kurokami 2-39-1, Kumamoto 860-8555, 
Japan
;
_publ_contact_author_email ' naohide@aster.sci.kumamoto-u.ac.jp '
_publ_contact_author_fax ' +81-96-342-3390'
_publ_contact_author_name ' Naohide Matsumoto'
_publ_contact_author_phone ' +81-96-342-3390'
_publ_section_title
;
 Correlation among Crystal Shape, Absolute Configuration, and Circular
 Dichroism Spectrum of Enantiomorphs of
 Tris[2-(((2-phenylimidazol-4-yl)methylidene)amino)ethyl]- aminemetal(II)
 Nitrate-Methanol (1/1)
;
_journal_name_full 'Inorganic Chemistry'
_journal_page_first 2534
_journal_page_last 2540
_journal_paper_doi 10.1021/ic001254o
_journal_volume 40
_journal_year 2001
_chemical_formula_sum 'C37 H40 N12 O7 Zn'
_chemical_formula_weight 830.18
_space_group_IT_number 19
_symmetry_cell_setting orthorhombic
_symmetry_Int_Tables_number 19
_symmetry_space_group_name_Hall 'P 2ac 2ab'
_symmetry_space_group_name_H-M 'P 21 21 21'
_cell_angle_alpha 90
_cell_angle_beta 90
_cell_angle_gamma 90
_cell_formula_units_Z 4
_cell_length_a 14.233(2)
_cell_length_b 22.512(3)
_cell_length_c 12.049(4)
_cell_measurement_reflns_used 25
_cell_measurement_temperature 293.2
_cell_measurement_theta_max 11.6
_cell_measurement_theta_min 10.1
_cell_volume 3860.7(15)
_computing_cell_refinement 'MSC/AFC Diffractometer Control'
_computing_data_collection 'MSC/AFC Diffractometer Control'
_computing_data_reduction 'teXsan for Windows (MSC, 1997)'
_computing_publication_material 'teXsan for Windows (MSC, 1997)'
_computing_structure_refinement 'teXsan for Windows (MSC, 1997)'
_computing_structure_solution 'SIR97 (Altomare, et. al. 1997)'
_diffrn_ambient_temperature 293.2
_diffrn_measurement_device AFC7R
_diffrn_measurement_method \w-2\q
_diffrn_orient_matrix_UB_11 -0.06002
_diffrn_orient_matrix_UB_12 0.01242
_diffrn_orient_matrix_UB_13 0.03638
_diffrn_orient_matrix_UB_21 0.03179
_diffrn_orient_matrix_UB_22 0.03621
_diffrn_orient_matrix_UB_23 0.03003
_diffrn_orient_matrix_UB_31 -0.01800
_diffrn_orient_matrix_UB_32 0.02254
_diffrn_orient_matrix_UB_33 -0.06828
_diffrn_radiation_detector 'scintillation counter'
_diffrn_radiation_monochromator graphite
_diffrn_radiation_source 'X-ray tube'
_diffrn_radiation_type 'Mo K\a'
_diffrn_radiation_wavelength 0.7107
_diffrn_reflns_av_R_equivalents 0.00000
_diffrn_reflns_av_sigmaI/netI 0.121
_diffrn_reflns_limit_h_max 16
_diffrn_reflns_limit_h_min 0
_diffrn_reflns_limit_k_max 26
_diffrn_reflns_limit_k_min 0
_diffrn_reflns_limit_l_max 14
_diffrn_reflns_limit_l_min 0
_diffrn_reflns_number 3839
_diffrn_reflns_reduction_process 'Lp corrections applied'
_diffrn_reflns_theta_max 24.99
_diffrn_reflns_theta_min 1.43
_diffrn_standards_decay_% -18.61
_diffrn_standards_interval_count 150
_diffrn_standards_number 3
_exptl_absorpt_coefficient_mu 0.702
_exptl_absorpt_correction_T_max 1.000
_exptl_absorpt_correction_T_min 0.898
_exptl_absorpt_correction_type '\y scans (North,Phillips & Matthews, 1968)'
_exptl_crystal_colour colorless
_exptl_crystal_density_diffrn 1.428
_exptl_crystal_density_meas ?
_exptl_crystal_description prismatic
_exptl_crystal_F_000 1728.00
_exptl_crystal_size_max 0.30
_exptl_crystal_size_mid 0.20
_exptl_crystal_size_min 0.20
_refine_diff_density_max 0.38
_refine_diff_density_min -0.49
_refine_ls_abs_structure_Flack -0.007(3)
_refine_ls_extinction_coef 0.00000084(7)
_refine_ls_extinction_expression 'equ(3) Acta Cryst.(1968) A24, p213.'
_refine_ls_extinction_method 'Zachariasen (1967)'
_refine_ls_goodness_of_fit_all 1.143
_refine_ls_goodness_of_fit_ref 1.140
_refine_ls_hydrogen_treatment noref
_refine_ls_matrix_type full
_refine_ls_number_constraints 0
_refine_ls_number_parameters 515
_refine_ls_number_reflns 2738
_refine_ls_number_restraints 0
_refine_ls_R_factor_all 0.0482
_refine_ls_R_factor_gt 0.0480
_refine_ls_shift/su_max 0.2600
_refine_ls_shift/su_mean 0.0223
_refine_ls_structure_factor_coef F
_refine_ls_weighting_details 'w = 1/[\s^2^(Fo) + 0.00055|Fo|^2^]'
_refine_ls_weighting_scheme sigma
_refine_ls_wR_factor_all 0.0540
_refine_ls_wR_factor_ref 0.0540
_reflns_number_gt 2738
_reflns_number_total 3839
_reflns_threshold_expression I>2.00\s(I)
_cod_data_source_file ic001254o_5.cif
_cod_data_source_block '_[ZnH3L4](NO3)2___________'
_cod_depositor_comments
;
The following automatic conversions were performed:

'_exptl_crystal_density_meas' value 'not measured' was changed to '?'
- the value is perceived as not measured.

Automatic conversion script
Id: cif_fix_values 3008 2015-01-20 13:52:24Z robertas 

The following automatic conversions were performed:
data name '_geom_bond_atom_site_label_D' replaced with
'_geom_hbond_atom_site_label_D' as specified in the replacement file
'/home/antanas/src/cod-tools/trunk/data/replacement-values/replacement_tags.lst'.

data
name '_geom_bond_atom_site_label_H' replaced with
'_geom_hbond_atom_site_label_H' as specified in the replacement file
'/home/antanas/src/cod-tools/trunk/data/replacement-values/replacement_tags.lst'.

data
name '_geom_contact_atom_site_label_a' replaced with
'_geom_hbond_atom_site_label_A' as specified in the replacement file
'/home/antanas/src/cod-tools/trunk/data/replacement-values/replacement_tags.lst'.

data
name '_geom_bond_distance_DH' replaced with '_geom_hbond_distance_DH'
as specified in the replacement file
'/home/antanas/src/cod-tools/trunk/data/replacement-values/replacement_tags.lst'.

data
name '_geom_contact_distance_HA' replaced with
'_geom_hbond_distance_HA' as specified in the replacement file
'/home/antanas/src/cod-tools/trunk/data/replacement-values/replacement_tags.lst'.

data
name '_geom_contact_distance_DA' replaced with
'_geom_hbond_distance_DA' as specified in the replacement file
'/home/antanas/src/cod-tools/trunk/data/replacement-values/replacement_tags.lst'.

data
name '_geom_angle_DHA' replaced with '_geom_hbond_angle_DHA' as
specified in the replacement file
'/home/antanas/src/cod-tools/trunk/data/replacement-values/replacement_tags.lst'.

data
name '_geom_contact_site_symmetry_A' replaced with
'_geom_hbond_site_symmetry_A' as specified in the replacement file
'/home/antanas/src/cod-tools/trunk/data/replacement-values/replacement_tags.lst'.

Automatic conversion script
Id: cif_correct_tags 5005 2017-03-03 11:38:54Z antanas 
;
_cod_original_cell_volume 3861(1)
_cod_original_sg_symbol_H-M 'P 21 21 21 '
_cod_original_formula_sum 'C37 H40 N12 O7 Zn '
_cod_database_code 4319679

loop_
_symmetry_equiv_pos_as_xyz
'   +x,   +y,   +z'
'1/2-x,   -y,1/2+z'
'1/2+x,1/2-y,   -z'
'   -x,1/2+y,1/2-z'

loop_
_atom_site_label
_atom_site_fract_x
_atom_site_fract_y
_atom_site_fract_z
_atom_site_U_iso_or_equiv
_atom_site_occupancy
_atom_site_refinement_flags
_atom_site_adp_type
_atom_site_calc_flag
_atom_site_calc_attached_atom
Zn(1) 0.53225(5) 0.38851(3) 0.35050(7) 0.0308(2) 1.000 . Uani d ?
O(1) 0.1819(4) 0.2481(3) 0.1387(5) 0.072(2) 1.000 . Uani d ?
O(2) 0.3049(4) 0.2633(3) 0.0391(5) 0.067(2) 1.000 . Uani d ?
O(3) 0.2954(4) 0.1856(2) 0.1432(5) 0.064(2) 1.000 . Uani d ?
O(4) 0.4286(5) 0.1473(5) -0.5743(7) 0.123(3) 1.000 . Uani d ?
O(5) 0.5524(5) 0.0972(3) -0.5366(7) 0.109(3) 1.000 . Uani d ?
O(6) 0.5336(8) 0.1801(5) -0.471(1) 0.192(5) 1.000 . Uani d ?
O(7) 0.4306(4) 0.1814(3) -0.0565(5) 0.063(2) 1.000 . Uani d ?
N(1) 0.6056(5) 0.3342(3) 0.1138(5) 0.040(2) 1.000 . Uani d ?
N(2) 0.5058(4) 0.4340(2) 0.1924(5) 0.039(2) 1.000 . Uani d ?
N(3) 0.5585(4) 0.4822(2) 0.3937(5) 0.035(2) 1.000 . Uani d ?
N(4) 0.5734(5) 0.5771(3) 0.4368(6) 0.046(2) 1.000 . Uani d ?
N(5) 0.6821(4) 0.3757(2) 0.3169(4) 0.033(2) 1.000 . Uani d ?
N(6) 0.5836(3) 0.3504(2) 0.5067(5) 0.030(2) 1.000 . Uani d ?
N(7) 0.6381(4) 0.3211(3) 0.6687(5) 0.041(2) 1.000 . Uani d ?
N(8) 0.4855(4) 0.3048(2) 0.2918(4) 0.031(2) 1.000 . Uani d ?
N(9) 0.3741(4) 0.3913(3) 0.3919(4) 0.033(2) 1.000 . Uani d ?
N(10) 0.2244(4) 0.3846(3) 0.4356(5) 0.043(2) 1.000 . Uani d ?
N(11) 0.2607(5) 0.2322(3) 0.1065(5) 0.044(2) 1.000 . Uani d ?
N(12) 0.5038(5) 0.1404(4) -0.5282(7) 0.072(3) 1.000 . Uani d ?
C(1) 0.5655(6) 0.3743(4) 0.0369(6) 0.055(3) 1.000 . Uani d ?
C(2) 0.4807(6) 0.4067(3) 0.0855(6) 0.046(2) 1.000 . Uani d ?
C(3) 0.5202(5) 0.4891(3) 0.1960(6) 0.042(2) 1.000 . Uani d ?
C(4) 0.5470(5) 0.5166(3) 0.2998(6) 0.039(2) 1.000 . Uani d ?
C(5) 0.5557(5) 0.5748(3) 0.3263(6) 0.047(2) 1.000 . Uani d ?
C(6) 0.5741(5) 0.5203(3) 0.4757(6) 0.041(2) 1.000 . Uani d ?
C(7) 0.5891(6) 0.5077(3) 0.5957(7) 0.045(2) 1.000 . Uani d ?
C(8) 0.5321(7) 0.5334(4) 0.6740(7) 0.058(3) 1.000 . Uani d ?
C(9) 0.5514(9) 0.5258(5) 0.7855(8) 0.084(4) 1.000 . Uani d ?
C(10) 0.625(1) 0.4932(6) 0.8187(9) 0.096(5) 1.000 . Uani d ?
C(11) 0.6831(8) 0.4661(4) 0.743(1) 0.087(4) 1.000 . Uani d ?
C(12) 0.6657(7) 0.4739(4) 0.6283(8) 0.064(3) 1.000 . Uani d ?
C(13) 0.7071(5) 0.3386(3) 0.1295(6) 0.043(2) 1.000 . Uani d ?
C(14) 0.7317(5) 0.3866(3) 0.2116(6) 0.044(2) 1.000 . Uani d ?
C(15) 0.7290(5) 0.3579(3) 0.3997(6) 0.033(2) 1.000 . Uani d ?
C(16) 0.6806(5) 0.3445(3) 0.5007(6) 0.038(2) 1.000 . Uani d ?
C(17) 0.7141(5) 0.3266(4) 0.6012(6) 0.043(2) 1.000 . Uani d ?
C(18) 0.5600(5) 0.3361(3) 0.6094(5) 0.034(2) 1.000 . Uani d ?
C(19) 0.4648(5) 0.3350(3) 0.6562(6) 0.034(2) 1.000 . Uani d ?
C(20) 0.4448(5) 0.3687(4) 0.7475(7) 0.053(3) 1.000 . Uani d ?
C(21) 0.3549(6) 0.3681(4) 0.7926(7) 0.063(3) 1.000 . Uani d ?
C(22) 0.2872(6) 0.3328(4) 0.7455(8) 0.061(3) 1.000 . Uani d ?
C(23) 0.3064(5) 0.2993(4) 0.6521(8) 0.055(3) 1.000 . Uani d ?
C(24) 0.3959(6) 0.2999(4) 0.6093(6) 0.045(2) 1.000 . Uani d ?
C(25) 0.5648(5) 0.2755(3) 0.1207(6) 0.043(2) 1.000 . Uani d ?
C(26) 0.5444(6) 0.2585(3) 0.2412(7) 0.047(2) 1.000 . Uani d ?
C(27) 0.3973(5) 0.2938(3) 0.3042(6) 0.033(2) 1.000 . Uani d ?
C(28) 0.3381(4) 0.3380(3) 0.3527(6) 0.035(2) 1.000 . Uani d ?
C(29) 0.2454(5) 0.3337(3) 0.3808(6) 0.042(2) 1.000 . Uani d ?
C(30) 0.3040(5) 0.4189(3) 0.4416(6) 0.038(2) 1.000 . Uani d ?
C(31) 0.3025(5) 0.4781(3) 0.4924(6) 0.037(2) 1.000 . Uani d ?
C(32) 0.2583(7) 0.4859(3) 0.5952(7) 0.053(3) 1.000 . Uani d ?
C(33) 0.2527(7) 0.5419(4) 0.6399(8) 0.067(3) 1.000 . Uani d ?
C(34) 0.2920(6) 0.5902(4) 0.5866(8) 0.065(3) 1.000 . Uani d ?
C(35) 0.3333(6) 0.5823(3) 0.4837(8) 0.055(3) 1.000 . Uani d ?
C(36) 0.3396(6) 0.5266(3) 0.4388(7) 0.046(2) 1.000 . Uani d ?
C(37) 0.4694(8) 0.2009(4) -0.1537(9) 0.084(3) 1.000 . Uani d ?
H(1) 0.5826 0.6121 0.4800 0.055 1.000 . Uiso c ?
H(2) 0.6093 0.4030 0.0166 0.066 1.000 . Uiso c ?
H(3) 0.5443 0.3529 -0.0273 0.066 1.000 . Uiso c ?
H(4) 0.4281 0.3790 0.0968 0.056 1.000 . Uiso c ?
H(5) 0.4576 0.4367 0.0357 0.056 1.000 . Uiso c ?
H(6) 0.5102 0.5125 0.1309 0.048 1.000 . Uiso c ?
H(7) 0.5489 0.6078 0.2771 0.057 1.000 . Uiso c ?
H(8) 0.4772 0.5577 0.6496 0.067 1.000 . Uiso c ?
H(9) 0.5030 0.5456 0.8346 0.109 1.000 . Uiso c ?
H(10) 0.6254 0.4940 0.8975 0.112 1.000 . Uiso c ?
H(11) 0.7301 0.4436 0.7757 0.108 1.000 . Uiso c ?
H(12) 0.7045 0.4561 0.5769 0.078 1.000 . Uiso c ?
H(13) 0.6385 0.3083 0.7441 0.048 1.000 . Uiso c ?
H(14) 0.7290 0.3003 0.1562 0.050 1.000 . Uiso c ?
H(15) 0.7358 0.3461 0.0603 0.050 1.000 . Uiso c ?
H(16) 0.7142 0.4230 0.1825 0.050 1.000 . Uiso c ?
H(17) 0.7975 0.3848 0.2249 0.050 1.000 . Uiso c ?
H(18) 0.7954 0.3527 0.3946 0.038 1.000 . Uiso c ?
H(19) 0.7780 0.3186 0.6208 0.052 1.000 . Uiso c ?
H(20) 0.4910 0.3932 0.7810 0.062 1.000 . Uiso c ?
H(21) 0.3389 0.3934 0.8548 0.073 1.000 . Uiso c ?
H(22) 0.2261 0.3326 0.7773 0.072 1.000 . Uiso c ?
H(23) 0.2571 0.2777 0.6170 0.065 1.000 . Uiso c ?
H(24) 0.4097 0.2764 0.5468 0.053 1.000 . Uiso c ?
H(25) 0.1643 0.3956 0.4646 0.051 1.000 . Uiso c ?
H(26) 0.5069 0.2744 0.0805 0.050 1.000 . Uiso c ?
H(27) 0.6067 0.2472 0.0906 0.050 1.000 . Uiso c ?
H(28) 0.6013 0.2549 0.2798 0.053 1.000 . Uiso c ?
H(29) 0.5116 0.2214 0.2419 0.053 1.000 . Uiso c ?
H(30) 0.3717 0.2568 0.2820 0.039 1.000 . Uiso c ?
H(31) 0.2044 0.3020 0.3663 0.050 1.000 . Uiso c ?
H(32) 0.2325 0.4528 0.6334 0.059 1.000 . Uiso c ?
H(33) 0.2219 0.5464 0.7104 0.078 1.000 . Uiso c ?
H(34) 0.2877 0.6267 0.6213 0.078 1.000 . Uiso c ?
H(35) 0.3561 0.6156 0.4459 0.065 1.000 . Uiso c ?
H(36) 0.3692 0.5211 0.3688 0.054 1.000 . Uiso c ?
H(37) 0.4037 0.1683 0.0115 0.074 1.000 . Uiso c ?
H(38) 0.5235 0.2259 -0.1411 0.096 1.000 . Uiso c ?
H(39) 0.4911 0.1678 -0.1988 0.096 1.000 . Uiso c ?
H(40) 0.4258 0.2230 -0.1977 0.096 1.000 . Uiso c ?

loop_
_atom_site_aniso_label
_atom_site_aniso_U_11
_atom_site_aniso_U_22
_atom_site_aniso_U_33
_atom_site_aniso_U_12
_atom_site_aniso_U_13
_atom_site_aniso_U_23
Zn(1) 0.0298(4) 0.0281(4) 0.0345(4) -0.0024(4) -0.0033(4) 0.0004(4)
O(1) 0.062(4) 0.098(5) 0.057(4) 0.026(4) 0.020(4) 0.014(4)
O(2) 0.078(4) 0.058(4) 0.064(4) -0.011(3) 0.027(4) 0.012(3)
O(3) 0.078(4) 0.060(4) 0.053(3) 0.012(3) -0.001(4) 0.005(3)
O(4) 0.052(4) 0.21(1) 0.111(6) 0.047(6) -0.017(5) -0.015(7)
O(5) 0.058(5) 0.091(5) 0.178(8) 0.024(4) -0.050(5) -0.066(6)
O(6) 0.155(9) 0.144(9) 0.28(1) 0.087(8) -0.11(1) -0.12(1)
O(7) 0.060(4) 0.057(4) 0.071(4) -0.002(3) 0.021(3) 0.026(3)
N(1) 0.047(4) 0.042(4) 0.031(4) 0.001(3) -0.001(3) 0.000(3)
N(2) 0.049(4) 0.028(3) 0.038(3) -0.000(3) -0.002(3) -0.005(3)
N(3) 0.035(3) 0.030(3) 0.040(3) -0.001(3) 0.003(3) 0.002(3)
N(4) 0.053(4) 0.025(3) 0.062(4) -0.004(3) -0.002(4) -0.004(3)
N(5) 0.038(3) 0.033(3) 0.028(3) -0.005(3) -0.003(3) -0.000(2)
N(6) 0.018(3) 0.035(3) 0.036(3) -0.003(2) 0.002(3) 0.000(3)
N(7) 0.045(4) 0.050(4) 0.028(4) 0.004(3) -0.007(3) 0.009(3)
N(8) 0.031(3) 0.030(3) 0.033(3) 0.006(3) 0.003(3) -0.002(2)
N(9) 0.028(3) 0.033(3) 0.037(3) 0.002(3) 0.004(3) -0.006(3)
N(10) 0.027(3) 0.050(4) 0.052(4) -0.004(3) 0.006(3) -0.020(4)
N(11) 0.056(4) 0.044(4) 0.032(3) 0.001(4) 0.005(3) -0.008(3)
N(12) 0.051(5) 0.095(7) 0.071(5) 0.014(5) -0.018(4) -0.014(5)
C(1) 0.064(6) 0.072(6) 0.030(4) -0.003(5) 0.002(4) -0.009(4)
C(2) 0.051(5) 0.038(4) 0.047(5) 0.001(4) -0.017(4) -0.001(3)
C(3) 0.038(5) 0.046(4) 0.043(4) 0.006(4) -0.001(4) 0.008(4)
C(4) 0.040(5) 0.024(4) 0.053(4) -0.001(3) 0.000(4) 0.007(3)
C(5) 0.046(5) 0.047(5) 0.048(5) -0.000(4) 0.008(4) 0.012(4)
C(6) 0.035(4) 0.039(5) 0.048(5) -0.004(4) 0.000(4) -0.004(4)
C(7) 0.055(5) 0.029(4) 0.052(5) -0.009(4) -0.016(4) -0.003(4)
C(8) 0.059(5) 0.063(5) 0.052(6) -0.016(5) 0.009(5) 0.007(4)
C(9) 0.10(1) 0.096(8) 0.053(6) -0.036(8) 0.000(6) 0.008(6)
C(10) 0.15(1) 0.083(9) 0.060(8) -0.064(9) -0.031(8) 0.029(6)
C(11) 0.091(9) 0.046(6) 0.12(1) -0.027(6) -0.065(8) 0.025(6)
C(12) 0.076(6) 0.040(5) 0.076(7) -0.006(5) -0.035(6) 0.005(5)
C(13) 0.032(4) 0.052(5) 0.046(5) -0.004(4) 0.010(4) -0.010(4)
C(14) 0.030(4) 0.055(4) 0.046(4) -0.010(4) 0.015(3) 0.001(4)
C(15) 0.025(4) 0.035(4) 0.038(4) -0.003(3) 0.005(3) -0.007(3)
C(16) 0.033(4) 0.034(4) 0.047(4) 0.005(3) -0.004(4) -0.001(3)
C(17) 0.039(5) 0.050(5) 0.040(4) 0.006(4) 0.005(4) 0.011(4)
C(18) 0.043(5) 0.032(4) 0.028(4) -0.007(3) 0.009(3) 0.007(3)
C(19) 0.039(4) 0.036(3) 0.029(3) 0.001(4) 0.006(4) 0.012(3)
C(20) 0.041(5) 0.067(6) 0.052(5) -0.009(4) -0.001(4) -0.011(4)
C(21) 0.060(6) 0.072(6) 0.057(6) 0.001(5) 0.022(5) -0.015(5)
C(22) 0.042(5) 0.070(6) 0.072(6) -0.009(5) 0.018(5) -0.001(5)
C(23) 0.045(5) 0.061(5) 0.060(5) -0.027(4) 0.008(5) -0.003(5)
C(24) 0.045(5) 0.050(5) 0.039(4) -0.005(4) 0.006(4) -0.002(4)
C(25) 0.044(4) 0.042(4) 0.044(5) 0.001(4) 0.005(4) -0.017(4)
C(26) 0.046(5) 0.032(4) 0.063(5) 0.004(4) 0.011(5) -0.010(4)
C(27) 0.034(4) 0.030(4) 0.036(4) -0.008(3) 0.001(3) 0.001(3)
C(28) 0.026(3) 0.038(4) 0.040(4) -0.005(3) 0.005(4) -0.006(4)
C(29) 0.026(4) 0.041(4) 0.060(5) -0.007(3) -0.000(4) -0.006(4)
C(30) 0.032(4) 0.041(4) 0.041(4) -0.000(3) -0.008(4) -0.009(4)
C(31) 0.027(4) 0.035(4) 0.048(4) 0.007(3) 0.004(4) -0.003(3)
C(32) 0.066(6) 0.037(5) 0.055(5) -0.005(5) 0.020(5) -0.009(4)
C(33) 0.062(6) 0.070(6) 0.069(6) -0.001(5) 0.011(6) -0.030(6)
C(34) 0.055(6) 0.059(6) 0.081(7) 0.017(5) -0.021(5) -0.023(5)
C(35) 0.052(5) 0.038(5) 0.075(6) 0.007(4) -0.008(5) -0.007(4)
C(36) 0.044(5) 0.038(4) 0.055(5) 0.006(4) -0.003(4) 0.007(4)
C(37) 0.088(7) 0.078(6) 0.087(7) -0.021(6) 0.006(8) 0.026(6)

loop_
_atom_type_symbol
_atom_type_oxidation_number
_atom_type_number_in_cell
_atom_type_scat_dispersion_real
_atom_type_scat_dispersion_imag
_atom_type_scat_source
Zn 0 4 0.222 1.431
;
International Tables for Crystallography (1992, Vol. C, 
Tables 4.2.6.8 and 6.1.1.1)
;
C 0 148 0.002 0.002 'International Tables for Crystallography (1992, Vol. C, Table 6.1.1.2)'
H 0 160 0.000 0.000 'International Tables for Crystallography (1992, Vol. C, Table 6.1.1.2)'
N 0 48 0.004 0.003 'International Tables for Crystallography (1992, Vol. C, Table 6.1.1.2)'
O 0 28 0.008 0.006 'International Tables for Crystallography (1992, Vol. C, Table 6.1.1.2)'

loop_
_geom_angle_atom_site_label_1
_geom_angle_atom_site_label_2
_geom_angle_atom_site_label_3
_geom_angle
_geom_angle_site_symmetry_1
_geom_angle_site_symmetry_2
_geom_angle_site_symmetry_3
_geom_angle_publ_flag
N(2) Zn(1) N(3) 77.7(2) . . . ?
N(2) Zn(1) N(5) 93.9(2) . . . ?
N(2) Zn(1) N(6) 169.8(2) . . . ?
N(2) Zn(1) N(8) 94.1(2) . . . ?
N(2) Zn(1) N(9) 90.4(2) . . . ?
N(3) Zn(1) N(5) 90.2(2) . . . ?
N(3) Zn(1) N(6) 96.7(2) . . . ?
N(3) Zn(1) N(8) 169.3(2) . . . ?
N(3) Zn(1) N(9) 95.0(2) . . . ?
N(5) Zn(1) N(6) 77.5(2) . . . ?
N(5) Zn(1) N(8) 97.3(2) . . . ?
N(5) Zn(1) N(9) 173.8(2) . . . ?
N(6) Zn(1) N(8) 92.5(2) . . . ?
N(6) Zn(1) N(9) 98.6(2) . . . ?
N(8) Zn(1) N(9) 77.9(2) . . . ?
C(1) N(1) C(13) 116.2(7) . . . ?
C(1) N(1) C(25) 117.3(7) . . . ?
C(13) N(1) C(25) 116.9(7) . . . ?
Zn(1) N(2) C(2) 127.4(4) . . . ?
Zn(1) N(2) C(3) 113.7(5) . . . ?
C(2) N(2) C(3) 118.8(7) . . . ?
Zn(1) N(3) C(4) 108.9(4) . . . ?
Zn(1) N(3) C(6) 145.3(5) . . . ?
C(4) N(3) C(6) 105.5(6) . . . ?
C(5) N(4) C(6) 107.7(7) . . . ?
Zn(1) N(5) C(14) 127.2(5) . . . ?
Zn(1) N(5) C(15) 114.2(5) . . . ?
C(14) N(5) C(15) 118.7(6) . . . ?
Zn(1) N(6) C(16) 108.8(5) . . . ?
Zn(1) N(6) C(18) 144.5(5) . . . ?
C(16) N(6) C(18) 106.2(6) . . . ?
C(17) N(7) C(18) 108.2(6) . . . ?
Zn(1) N(8) C(26) 126.2(5) . . . ?
Zn(1) N(8) C(27) 116.0(5) . . . ?
C(26) N(8) C(27) 117.8(6) . . . ?
Zn(1) N(9) C(28) 105.3(4) . . . ?
Zn(1) N(9) C(30) 148.2(5) . . . ?
C(28) N(9) C(30) 106.3(6) . . . ?
C(29) N(10) C(30) 108.6(6) . . . ?
O(1) N(11) O(2) 120.1(7) . . . ?
O(1) N(11) O(3) 119.5(7) . . . ?
O(2) N(11) O(3) 120.5(7) . . . ?
O(4) N(12) O(5) 125(1) . . . ?
O(4) N(12) O(6) 119(1) . . . ?
O(5) N(12) O(6) 116.5(9) . . . ?
N(1) C(1) C(2) 111.9(7) . . . ?
N(2) C(2) C(1) 110.1(7) . . . ?
N(2) C(3) C(4) 119.7(7) . . . ?
N(3) C(4) C(3) 119.9(6) . . . ?
N(3) C(4) C(5) 109.8(7) . . . ?
C(3) C(4) C(5) 130.0(7) . . . ?
N(4) C(5) C(4) 106.5(7) . . . ?
N(3) C(6) N(4) 110.4(7) . . . ?
N(3) C(6) C(7) 128.7(7) . . . ?
N(4) C(6) C(7) 120.9(7) . . . ?
C(6) C(7) C(8) 120.2(8) . . . ?
C(6) C(7) C(12) 119.4(9) . . . ?
C(8) C(7) C(12) 120.1(9) . . . ?
C(7) C(8) C(9) 120(1) . . . ?
C(8) C(9) C(10) 121(1) . . . ?
C(9) C(10) C(11) 121(1) . . . ?
C(10) C(11) C(12) 119(1) . . . ?
C(7) C(12) C(11) 119(1) . . . ?
N(1) C(13) C(14) 111.3(6) . . . ?
N(5) C(14) C(13) 109.6(6) . . . ?
N(5) C(15) C(16) 118.9(6) . . . ?
N(6) C(16) C(15) 120.3(7) . . . ?
N(6) C(16) C(17) 109.2(7) . . . ?
C(15) C(16) C(17) 130.5(7) . . . ?
N(7) C(17) C(16) 106.3(7) . . . ?
N(6) C(18) N(7) 110.1(6) . . . ?
N(6) C(18) C(19) 126.7(7) . . . ?
N(7) C(18) C(19) 123.2(6) . . . ?
C(18) C(19) C(20) 119.4(7) . . . ?
C(18) C(19) C(24) 120.6(7) . . . ?
C(20) C(19) C(24) 120.0(7) . . . ?
C(19) C(20) C(21) 120.0(8) . . . ?
C(20) C(21) C(22) 119.4(8) . . . ?
C(21) C(22) C(23) 120.9(8) . . . ?
C(22) C(23) C(24) 119.0(8) . . . ?
C(19) C(24) C(23) 120.7(8) . . . ?
N(1) C(25) C(26) 111.1(6) . . . ?
N(8) C(26) C(25) 108.9(6) . . . ?
N(8) C(27) C(28) 119.1(6) . . . ?
N(9) C(28) C(27) 121.6(6) . . . ?
N(9) C(28) C(29) 109.6(6) . . . ?
C(27) C(28) C(29) 128.4(7) . . . ?
N(10) C(29) C(28) 105.8(6) . . . ?
N(9) C(30) N(10) 109.7(6) . . . ?
N(9) C(30) C(31) 128.9(7) . . . ?
N(10) C(30) C(31) 121.3(7) . . . ?
C(30) C(31) C(32) 119.3(7) . . . ?
C(30) C(31) C(36) 121.4(7) . . . ?
C(32) C(31) C(36) 119.3(7) . . . ?
C(31) C(32) C(33) 119.2(9) . . . ?
C(32) C(33) C(34) 121.1(9) . . . ?
C(33) C(34) C(35) 119.2(9) . . . ?
C(34) C(35) C(36) 119.9(9) . . . ?
C(31) C(36) C(35) 121.2(8) . . . ?

loop_
_geom_bond_atom_site_label_1
_geom_bond_atom_site_label_2
_geom_bond_distance
_geom_bond_site_symmetry_1
_geom_bond_site_symmetry_2
_geom_bond_publ_flag
Zn(1) N(2) 2.196(6) . . ?
Zn(1) N(3) 2.204(6) . . ?
Zn(1) N(5) 2.190(6) . . ?
Zn(1) N(6) 2.194(6) . . ?
Zn(1) N(8) 2.120(6) . . ?
Zn(1) N(9) 2.306(6) . . ?
O(1) N(11) 1.238(8) . . ?
O(2) N(11) 1.243(8) . . ?
O(3) N(11) 1.243(8) . . ?
O(4) N(12) 1.22(1) . . ?
O(5) N(12) 1.20(1) . . ?
O(6) N(12) 1.21(1) . . ?
O(7) C(37) 1.37(1) . . ?
N(1) C(1) 1.41(1) . . ?
N(1) C(13) 1.46(1) . . ?
N(1) C(25) 1.45(1) . . ?
N(2) C(2) 1.470(9) . . ?
N(2) C(3) 1.258(9) . . ?
N(3) C(4) 1.381(9) . . ?
N(3) C(6) 1.326(9) . . ?
N(4) C(5) 1.36(1) . . ?
N(4) C(6) 1.36(1) . . ?
N(5) C(14) 1.473(9) . . ?
N(5) C(15) 1.266(9) . . ?
N(6) C(16) 1.389(9) . . ?
N(6) C(18) 1.322(9) . . ?
N(7) C(17) 1.36(1) . . ?
N(7) C(18) 1.364(9) . . ?
N(8) C(26) 1.470(9) . . ?
N(8) C(27) 1.289(9) . . ?
N(9) C(28) 1.388(9) . . ?
N(9) C(30) 1.319(9) . . ?
N(10) C(29) 1.356(9) . . ?
N(10) C(30) 1.373(9) . . ?
C(1) C(2) 1.53(1) . . ?
C(3) C(4) 1.45(1) . . ?
C(4) C(5) 1.35(1) . . ?
C(6) C(7) 1.49(1) . . ?
C(7) C(8) 1.37(1) . . ?
C(7) C(12) 1.39(1) . . ?
C(8) C(9) 1.38(1) . . ?
C(9) C(10) 1.34(2) . . ?
C(10) C(11) 1.38(2) . . ?
C(11) C(12) 1.41(2) . . ?
C(13) C(14) 1.51(1) . . ?
C(15) C(16) 1.43(1) . . ?
C(16) C(17) 1.36(1) . . ?
C(18) C(19) 1.47(1) . . ?
C(19) C(20) 1.37(1) . . ?
C(19) C(24) 1.38(1) . . ?
C(20) C(21) 1.39(1) . . ?
C(21) C(22) 1.37(1) . . ?
C(22) C(23) 1.38(1) . . ?
C(23) C(24) 1.37(1) . . ?
C(25) C(26) 1.53(1) . . ?
C(27) C(28) 1.43(1) . . ?
C(28) C(29) 1.37(1) . . ?
C(30) C(31) 1.47(1) . . ?
C(31) C(32) 1.40(1) . . ?
C(31) C(36) 1.37(1) . . ?
C(32) C(33) 1.37(1) . . ?
C(33) C(34) 1.38(1) . . ?
C(34) C(35) 1.38(1) . . ?
C(35) C(36) 1.37(1) . . ?

loop_
_geom_contact_atom_site_label_1
_geom_contact_atom_site_label_2
_geom_contact_distance
_geom_contact_site_symmetry_1
_geom_contact_site_symmetry_2
_geom_contact_publ_flag
O(1) N(7) 2.863(9) . 3_456 no
O(2) O(7) 2.816(9) . . no
O(5) N(10) 2.764(9) . 3 no
O(7) N(4) 2.756(8) . 4_645 no

loop_
_geom_hbond_atom_site_label_D
_geom_hbond_atom_site_label_H
_geom_hbond_atom_site_label_A
_geom_hbond_distance_DH
_geom_hbond_distance_HA
_geom_hbond_distance_DA
_geom_hbond_angle_DHA
_geom_hbond_site_symmetry_A
O(7) H(37) N(4) 0.95 2.17 2.756(8) 118.7 4_645
N(7) H(13) O(1) 0.95 2.00 2.863(9) 150.3 3_556
N(10) H(25) O(5) 0.96 1.82 2.764(9) 168.3 3_455

loop_
_geom_torsion_atom_site_label_1
_geom_torsion_atom_site_label_2
_geom_torsion_atom_site_label_3
_geom_torsion_atom_site_label_4
_geom_torsion_site_symmetry_1
_geom_torsion_site_symmetry_2
_geom_torsion_site_symmetry_3
_geom_torsion_site_symmetry_4
_geom_torsion
_geom_torsion_publ_flag
? ? ? ? ? ? ? ? ? ?
